data_2211683
loop_
_publ_author_name
'Zhang, Xiu-Ling'
'Qiu, Yue'
'Ng, Seik Weng'

_publ_section_title
;
 Poly[bis(\m-1-methyl-1,2,3,4-tetrazol-5-ylthiolato)cadmium(II)]
;
_journal_coeditor_code XU2163
_journal_issue 12
_journal_name_full 'Acta Crystallographica Section E'
_journal_page_first m3301
_journal_page_last m3302
_journal_paper_doi 10.1107/S160053680604699X
_journal_volume 62
_journal_year 2006
_chemical_formula_iupac '[Cd (C2 H3 N4 S1)2]'
_chemical_formula_moiety 'C4 H6 Cd N8 S2'
_chemical_formula_sum 'C4 H6 Cd N8 S2'
_chemical_formula_weight 342.69
_chemical_name_systematic
;
Poly[bis(\m-1-methyl-1,2,3,4-tetrazol-5-ylthiolato)cadmium(II)]
;
_space_group_IT_number 14
_symmetry_cell_setting monoclinic
_symmetry_space_group_name_Hall '-P 2ybc'
_symmetry_space_group_name_H-M 'P 1 21/c 1'
_atom_sites_solution_hydrogens geom
_atom_sites_solution_primary direct
_atom_sites_solution_secondary difmap
_audit_creation_method SHELXL-97
_cell_angle_alpha 90.00
_cell_angle_beta 92.00(3)
_cell_angle_gamma 90.00
_cell_formula_units_Z 2
_cell_length_a 11.431(2)
_cell_length_b 5.3950(10)
_cell_length_c 7.771(2)
_cell_measurement_reflns_used 4122
_cell_measurement_temperature 295(2)
_cell_measurement_theta_max 27.5
_cell_measurement_theta_min 3.1
_cell_volume 478.95(17)
_computing_cell_refinement RAPID-AUTO
_computing_data_collection 'RAPID-AUTO (Rigaku, 2004)'
_computing_data_reduction 'CrystalStructure (Rigaku/MSC, 2004)'
_computing_molecular_graphics 'X-SEED (Barbour, 2001)'
_computing_publication_material 'publCIF (Westrip, 2006)'
_computing_structure_refinement 'SHELXL97 (Sheldrick, 1997)'
_computing_structure_solution 'SHELXS97 (Sheldrick, 1997)'
_diffrn_ambient_temperature 295(2)
_diffrn_measured_fraction_theta_full 0.99
_diffrn_measured_fraction_theta_max 0.99
_diffrn_measurement_device_type 'Rigaku R-AXIS RAPID IP'
_diffrn_measurement_method \w
_diffrn_radiation_monochromator graphite
_diffrn_radiation_source 'fine-focus sealed tube'
_diffrn_radiation_type MoK\a
_diffrn_radiation_wavelength 0.71073
_diffrn_reflns_av_R_equivalents 0.059
_diffrn_reflns_av_sigmaI/netI 0.057
_diffrn_reflns_limit_h_max 14
_diffrn_reflns_limit_h_min -14
_diffrn_reflns_limit_k_max 6
_diffrn_reflns_limit_k_min -7
_diffrn_reflns_limit_l_max 10
_diffrn_reflns_limit_l_min -9
_diffrn_reflns_number 4300
_diffrn_reflns_theta_full 27.5
_diffrn_reflns_theta_max 27.5
_diffrn_reflns_theta_min 3.1
_diffrn_standards_decay_% 0
_diffrn_standards_interval_count 0
_diffrn_standards_interval_time 0
_diffrn_standards_number 0
_exptl_absorpt_coefficient_mu 2.694
_exptl_absorpt_correction_T_max 0.738
_exptl_absorpt_correction_T_min 0.353
_exptl_absorpt_correction_type multi-scan
_exptl_absorpt_process_details '(ABSCOR; Higashi, 1995)'
_exptl_crystal_colour Colorless
_exptl_crystal_density_diffrn 2.376
_exptl_crystal_density_method 'not measured'
_exptl_crystal_description Block
_exptl_crystal_F_000 332
_exptl_crystal_size_max 0.16
_exptl_crystal_size_mid 0.14
_exptl_crystal_size_min 0.12
_refine_diff_density_max 0.60
_refine_diff_density_min -0.92
_refine_ls_extinction_method none
_refine_ls_goodness_of_fit_ref 1.09
_refine_ls_hydrogen_treatment constr
_refine_ls_matrix_type full
_refine_ls_number_parameters 71
_refine_ls_number_reflns 1082
_refine_ls_number_restraints 0
_refine_ls_restrained_S_all 1.09
_refine_ls_R_factor_all 0.031
_refine_ls_R_factor_gt 0.029
_refine_ls_shift/su_max 0.001
_refine_ls_shift/su_mean 0.000
_refine_ls_structure_factor_coef Fsqd
_refine_ls_weighting_details 'calc w=1/[\s^2^(Fo^2^)+(0.0399P)^2^+0.0392P] where P=(Fo^2^+2Fc^2^)/3'
_refine_ls_weighting_scheme calc
_refine_ls_wR_factor_gt 0.077
_refine_ls_wR_factor_ref 0.078
_reflns_number_gt 991
_reflns_number_total 1082
_reflns_threshold_expression I>2\s(I)
_cod_data_source_file xu2163.cif
_cod_data_source_block I
_cod_depositor_comments
;
The following automatic conversions were performed:
'_symmetry_cell_setting' value 'Monoclinic' changed to 'monoclinic'
according to '/home/saulius/struct/CIF-dictionaries/cif_core.dic'
dictionary named 'cif_core.dic' version 2.4.1 from 2010-06-29.

Automatic conversion script
Id: cif_fix_enum 1527 2010-12-29 10:47:43Z saulius 

The following automatic conversions were performed:

'_symmetry_cell_setting' value 'Monoclinic' changed to 'monoclinic'
according to /home/saulius/struct/CIF-dictionaries/cif_core.dic
dictionary named 'cif_core.dic' version 2.4.1 from 2010-06-29.

Automatic conversion script
Id: cif_fix_values 1715 2011-07-08 13:25:40Z adriana 
;
_cod_original_sg_symbol_H-M 'P 21/c'
_cod_database_code 2211683
_cod_database_fobs_code 2211683

loop_
_symmetry_equiv_pos_as_xyz
'x, y, z'
'-x, y+1/2, -z+1/2'
'-x, -y, -z'
'x, -y-1/2, z-1/2'

loop_
_atom_site_type_symbol
_atom_site_label
_atom_site_fract_x
_atom_site_fract_y
_atom_site_fract_z
_atom_site_U_iso_or_equiv
_atom_site_adp_type
_atom_site_calc_flag
_atom_site_refinement_flags
_atom_site_occupancy
Cd Cd1 0.5000 0.5000 0.5000 0.01851(15) Uani d S 1
S S1 0.60509(5) 0.71020(11) 0.23686(8) 0.01948(18) Uani d . 1
N N1 0.66177(18) 0.2888(4) 0.0520(3) 0.0200(5) Uani d . 1
N N2 0.7629(2) 0.1886(4) -0.0045(3) 0.0253(5) Uani d . 1
N N3 0.85182(19) 0.3246(4) 0.0416(3) 0.0255(5) Uani d . 1
N N4 0.8086(3) 0.5168(3) 0.1288(4) 0.0182(6) Uani d . 1
C C1 0.6914(3) 0.4953(3) 0.1363(4) 0.0160(6) Uani d . 1
C C2 0.8868(2) 0.6955(5) 0.2135(4) 0.0287(6) Uani d . 1
H H2A 0.8470 0.8510 0.2246 0.043 Uiso calc R 1
H H2B 0.9548 0.7181 0.1461 0.043 Uiso calc R 1
H H2C 0.9103 0.6351 0.3257 0.043 Uiso calc R 1

loop_
_atom_site_aniso_label
_atom_site_aniso_U_11
_atom_site_aniso_U_22
_atom_site_aniso_U_33
_atom_site_aniso_U_12
_atom_site_aniso_U_13
_atom_site_aniso_U_23
Cd1 0.0183(2) 0.0209(2) 0.0165(2) -0.00060(7) 0.00263(13) 0.00034(7)
S1 0.0230(3) 0.0200(4) 0.0158(3) 0.0054(2) 0.0068(2) 0.0039(2)
N1 0.0181(11) 0.0210(11) 0.0209(12) -0.0003(8) 0.0012(8) -0.0018(8)
N2 0.0231(12) 0.0266(12) 0.0266(13) 0.0011(9) 0.0062(9) -0.0075(9)
N3 0.0214(12) 0.0276(12) 0.0280(13) 0.0023(8) 0.0067(10) -0.0061(9)
N4 0.0162(13) 0.0225(14) 0.0159(14) -0.0012(7) 0.0031(10) -0.0013(7)
C1 0.0159(15) 0.0194(17) 0.0129(17) -0.0006(7) 0.0029(12) 0.0040(7)
C2 0.0225(14) 0.0304(16) 0.0330(17) -0.0081(10) 0.0008(12) -0.0050(11)

loop_
_atom_type_symbol
_atom_type_description
_atom_type_scat_dispersion_real
_atom_type_scat_dispersion_imag
_atom_type_scat_source
C C 0.0033 0.0016 'International Tables Vol C Tables 4.2.6.8 and 6.1.1.4'
H H 0.0000 0.0000 'International Tables Vol C Tables 4.2.6.8 and 6.1.1.4'
N N 0.0061 0.0033 'International Tables Vol C Tables 4.2.6.8 and 6.1.1.4'
S S 0.1246 0.1234 'International Tables Vol C Tables 4.2.6.8 and 6.1.1.4'
Cd Cd -0.8075 1.2024 'International Tables Vol C Tables 4.2.6.8 and 6.1.1.4'

loop_
_geom_angle_atom_site_label_1
_geom_angle_atom_site_label_2
_geom_angle_atom_site_label_3
_geom_angle_site_symmetry_1
_geom_angle_site_symmetry_3
_geom_angle
N1 Cd1 N1 4_566 2_655 180.0
N1 Cd1 S1 4_566 3_666 87.73(5)
N1 Cd1 S1 2_655 3_666 92.27(5)
N1 Cd1 S1 4_566 . 92.27(5)
N1 Cd1 S1 2_655 . 87.73(5)
S1 Cd1 S1 3_666 . 180.0
N1 Cd1 S1 4_566 2_645 93.46(5)
N1 Cd1 S1 2_655 2_645 86.54(5)
S1 Cd1 S1 3_666 2_645 94.35(2)
S1 Cd1 S1 . 2_645 85.65(2)
N1 Cd1 S1 4_566 4_576 86.54(5)
N1 Cd1 S1 2_655 4_576 93.46(5)
S1 Cd1 S1 3_666 4_576 85.65(2)
S1 Cd1 S1 . 4_576 94.35(2)
S1 Cd1 S1 2_645 4_576 180.0
C1 S1 Cd1 . . 110.00(9)
C1 S1 Cd1 . 2_655 109.37(11)
Cd1 S1 Cd1 . 2_655 125.12(3)
C1 N1 N2 . . 106.7(2)
C1 N1 Cd1 . 2_645 142.6(2)
N2 N1 Cd1 . 2_645 109.85(15)
N3 N2 N1 . . 110.6(2)
N2 N3 N4 . . 106.2(2)
N3 N4 C1 . . 109.8(2)
N3 N4 C2 . . 120.6(3)
C1 N4 C2 . . 129.3(3)
N1 C1 N4 . . 106.7(2)
N1 C1 S1 . . 130.2(2)
N4 C1 S1 . . 123.10(19)
N4 C2 H2A . . 109.5
N4 C2 H2B . . 109.5
H2A C2 H2B . . 109.5
N4 C2 H2C . . 109.5
H2A C2 H2C . . 109.5
H2B C2 H2C . . 109.5

loop_
_geom_bond_atom_site_label_1
_geom_bond_atom_site_label_2
_geom_bond_site_symmetry_2
_geom_bond_distance
_geom_bond_publ_flag
Cd1 N1 2_655 2.441(2) yes
Cd1 N1 4_566 2.441(2) yes
Cd1 S1 . 2.6612(9) yes
Cd1 S1 2_645 2.6685(8) yes
Cd1 S1 3_666 2.6612(9) yes
Cd1 S1 4_576 2.6685(8) yes
S1 C1 . 1.727(3) ?
S1 Cd1 2_655 2.6685(8) ?
N1 C1 . 1.330(3) ?
N1 N2 . 1.363(3) ?
N1 Cd1 2_645 2.441(2) ?
N2 N3 . 1.294(3) ?
N3 N4 . 1.342(3) ?
N4 C1 . 1.349(4) ?
N4 C2 . 1.456(3) ?
C2 H2A . 0.9600 ?
C2 H2B . 0.9600 ?
C2 H2C . 0.9600 ?

loop_
_geom_torsion_atom_site_label_1
_geom_torsion_atom_site_label_2
_geom_torsion_atom_site_label_3
_geom_torsion_atom_site_label_4
_geom_torsion_site_symmetry_1
_geom_torsion_site_symmetry_4
_geom_torsion
N1 Cd1 S1 C1 4_566 . 30.55(13)
N1 Cd1 S1 C1 2_655 . -149.45(13)
S1 Cd1 S1 C1 2_645 . -62.75(11)
S1 Cd1 S1 C1 4_576 . 117.25(11)
N1 Cd1 S1 Cd1 4_566 2_655 163.99(5)
N1 Cd1 S1 Cd1 2_655 2_655 -16.01(5)
S1 Cd1 S1 Cd1 2_645 2_655 70.68(4)
S1 Cd1 S1 Cd1 4_576 2_655 -109.32(4)
C1 N1 N2 N3 . . 0.0(3)
Cd1 N1 N2 N3 2_645 . -171.82(17)
N1 N2 N3 N4 . . -0.2(3)
N2 N3 N4 C1 . . 0.4(3)
N2 N3 N4 C2 . . 174.3(3)
N2 N1 C1 N4 . . 0.2(3)
Cd1 N1 C1 N4 2_645 . 167.5(2)
N2 N1 C1 S1 . . 179.1(2)
Cd1 N1 C1 S1 2_645 . -13.6(5)
N3 N4 C1 N1 . . -0.4(3)
C2 N4 C1 N1 . . -173.6(3)
N3 N4 C1 S1 . . -179.4(2)
C2 N4 C1 S1 . . 7.4(5)
Cd1 S1 C1 N1 . . 64.1(3)
Cd1 S1 C1 N1 2_655 . -76.9(3)
Cd1 S1 C1 N4 . . -117.1(2)
Cd1 S1 C1 N4 2_655 . 101.9(3)
